data_7018159
loop_
_publ_author_name
'Sepp\"al\"a, Petri'
'Colacio, Enrique'
'Mota, Antonio J.'
'Sillanp\"a\"a, Reijo'

_publ_section_title
;
 Synthesis, crystal structures and magnetic properties of
 bis(\m-dialkoxo)-bridged linear trinuclear copper(ii) complexes with
 aminoalcohol ligands: a theoretical/experimental magneto-structural
 study.
;
_journal_issue 9
_journal_name_full 'Dalton transactions (Cambridge, England : 2003)'
_journal_page_first 2648
_journal_page_last 2658
_journal_paper_doi 10.1039/c2dt11628f
_journal_volume 41
_journal_year 2012
_chemical_compound_source 'synthesis as described'
_chemical_formula_moiety 'C14 H38 Cl2 Cu3 N4 O13'
_chemical_formula_sum 'C14 H38 Cl2 Cu3 N4 O13'
_chemical_formula_weight 732
_chemical_name_systematic
;
?
;
_space_group_IT_number 2
_symmetry_cell_setting triclinic
_symmetry_Int_Tables_number 2
_symmetry_space_group_name_Hall '-P 1'
_symmetry_space_group_name_H-M 'P -1'
_atom_sites_solution_hydrogens geom
_atom_sites_solution_primary direct
_atom_sites_solution_secondary difmap
_audit_conform_dict_location ftp://ftp.iucr.org/pub/cif_core.dic
_audit_conform_dict_name cif_core.dic
_audit_conform_dict_version 2.4
_audit_creation_date 2011-06-22T10:38:19-00:00
_audit_creation_method 'WinGX routine CIF_UPDATE'
_cell_angle_alpha 78.3715(4)
_cell_angle_beta 77.1573(4)
_cell_angle_gamma 81.5438(4)
_cell_formula_units_Z 2
_cell_length_a 10.74990(10)
_cell_length_b 11.08700(10)
_cell_length_c 11.71350(10)
_cell_measurement_reflns_used 7784
_cell_measurement_temperature 100(2)
_cell_measurement_theta_max 30.999
_cell_measurement_theta_min 0.407
_cell_measurement_wavelength 0.71073
_cell_volume 1325.54(2)
_computing_cell_refinement 'HKL Scalepack (Otwinowski & Minor 1997)'
_computing_data_collection 'Collect (Bruker AXS BV, 1997-2004)'
_computing_data_reduction 'HKL Denzo and Scalepack (Otwinowski & Minor 1997)'
_computing_molecular_graphics 'DIAMOND (Brandenburg & Putz, 1999)'
_computing_publication_material 'WinGX publication routines (Farrugia, 1999)'
_computing_structure_refinement 'SHELXL-97 (Sheldrick, 2008)'
_computing_structure_solution 'SUPERFLIP (Palatinus & Chapuis, 2007)'
_diffrn_ambient_temperature 100(2)
_diffrn_detector 'CCD plate'
_diffrn_detector_area_resol_mean 9
_diffrn_measured_fraction_theta_full 0.999
_diffrn_measured_fraction_theta_max 0.999
_diffrn_measurement_device '95mm CCD camera on \k-goniostat'
_diffrn_measurement_device_type KappaCCD
_diffrn_measurement_method 'CCD rotation images, thick slices'
_diffrn_orient_matrix_type 'by Bruker AXS Collect from scalepack cell'
_diffrn_orient_matrix_UB_11 0.746248E-1
_diffrn_orient_matrix_UB_12 -0.198294E-1
_diffrn_orient_matrix_UB_13 0.41045E-1
_diffrn_orient_matrix_UB_21 -0.516045E-1
_diffrn_orient_matrix_UB_22 0.391625E-1
_diffrn_orient_matrix_UB_23 0.678396E-1
_diffrn_orient_matrix_UB_31 -0.31256E-1
_diffrn_orient_matrix_UB_32 -0.815551E-1
_diffrn_orient_matrix_UB_33 0.402834E-1
_diffrn_radiation_monochromator graphite
_diffrn_radiation_probe x-ray
_diffrn_radiation_type MoK\a
_diffrn_radiation_wavelength 0.71073
_diffrn_reflns_av_R_equivalents 0.0436
_diffrn_reflns_av_unetI/netI 0.0176
_diffrn_reflns_limit_h_max 12
_diffrn_reflns_limit_h_min -12
_diffrn_reflns_limit_k_max 13
_diffrn_reflns_limit_k_min -13
_diffrn_reflns_limit_l_max 13
_diffrn_reflns_limit_l_min -13
_diffrn_reflns_number 66974
_diffrn_reflns_theta_full 25
_diffrn_reflns_theta_max 25
_diffrn_reflns_theta_min 1.81
_diffrn_source 'Enraf Nonius FR590'
_exptl_absorpt_coefficient_mu 2.653
_exptl_absorpt_correction_T_max 0.7460
_exptl_absorpt_correction_T_min 0.6967
_exptl_absorpt_correction_type multi-scan
_exptl_absorpt_process_details
;
Bruker (2001). SADABS-2008/1. Bruker AXS Inc., Madison, Wisconsin, USA.
;
_exptl_crystal_colour violet
_exptl_crystal_density_diffrn 1.834
_exptl_crystal_density_method 'not measured'
_exptl_crystal_description plate
_exptl_crystal_F_000 750
_exptl_crystal_size_max 0.22
_exptl_crystal_size_mid 0.2
_exptl_crystal_size_min 0.18
_refine_diff_density_max 1.409
_refine_diff_density_min -0.834
_refine_diff_density_rms 0.08
_refine_ls_extinction_method none
_refine_ls_goodness_of_fit_ref 1.038
_refine_ls_hydrogen_treatment mixed
_refine_ls_matrix_type full
_refine_ls_number_parameters 391
_refine_ls_number_reflns 4652
_refine_ls_number_restraints 45
_refine_ls_restrained_S_all 1.113
_refine_ls_R_factor_all 0.0304
_refine_ls_R_factor_gt 0.0283
_refine_ls_shift/su_max 0
_refine_ls_shift/su_mean 0
_refine_ls_structure_factor_coef Fsqd
_refine_ls_weighting_details 'calc w=1/[\s^2^(Fo^2^)+(0.0180P)^2^+3.9209P] where P=(Fo^2^+2Fc^2^)/3'
_refine_ls_weighting_scheme calc
_refine_ls_wR_factor_gt 0.0628
_refine_ls_wR_factor_ref 0.064
_reflns_number_gt 4397
_reflns_number_total 4652
_reflns_threshold_expression >2\s(I)
_cod_data_source_file c2dt11628f.txt
_cod_data_source_block import_Cu3ap4ClO4_1
_cod_database_code 7018159

loop_
_symmetry_equiv_pos_as_xyz
'x, y, z'
'-x, -y, -z'

loop_
_atom_site_label
_atom_site_type_symbol
_atom_site_fract_x
_atom_site_fract_y
_atom_site_fract_z
_atom_site_U_iso_or_equiv
_atom_site_adp_type
_atom_site_occupancy
_atom_site_symmetry_multiplicity
_atom_site_calc_flag
_atom_site_refinement_flags
_atom_site_disorder_assembly
_atom_site_disorder_group
C1 C 0.4378(3) 0.6034(3) 0.3017(3) 0.0150(6) Uani 1 1 d . . .
H1A H 0.4439 0.5434 0.3759 0.018 Uiso 1 1 calc R . .
H1B H 0.4756 0.6784 0.3053 0.018 Uiso 1 1 calc R . .
C2 C 0.5133(3) 0.5468(3) 0.1953(3) 0.0173(6) Uani 1 1 d . . .
H2A H 0.5969 0.5061 0.2133 0.021 Uiso 1 1 calc R . .
H2B H 0.4656 0.4821 0.1831 0.021 Uiso 1 1 calc R . .
C3 C 0.5374(3) 0.6405(3) 0.0814(3) 0.0177(6) Uani 1 1 d . . .
H3A H 0.5865 0.7046 0.0926 0.021 Uiso 1 1 calc R . .
H3B H 0.59 0.5985 0.017 0.021 Uiso 1 1 calc R . .
C4 C 0.0374(3) 0.9055(3) 0.2897(3) 0.0148(6) Uani 1 1 d . . .
H4A H 0.0754 0.9562 0.3309 0.018 Uiso 1 1 calc R . .
H4B H -0.0484 0.8885 0.3377 0.018 Uiso 1 1 calc R . .
C5 C 0.0223(3) 0.9787(3) 0.1681(3) 0.0182(6) Uani 1 1 d . . .
H5A H -0.0121 0.9263 0.1258 0.022 Uiso 1 1 calc R . .
H5B H -0.0413 1.0517 0.179 0.022 Uiso 1 1 calc R . .
C6 C 0.1462(3) 1.0222(3) 0.0914(3) 0.0169(6) Uani 1 1 d . . .
H6A H 0.1267 1.0855 0.0232 0.02 Uiso 1 1 calc R . .
H6B H 0.1898 1.061 0.1386 0.02 Uiso 1 1 calc R . .
C7 C 0.2751(3) 0.4230(3) 0.5370(3) 0.0143(6) Uani 1 1 d . . .
H7A H 0.3448 0.4498 0.5656 0.017 Uiso 1 1 calc R . .
H7B H 0.31 0.4063 0.4554 0.017 Uiso 1 1 calc R . .
C8 C 0.2332(3) 0.3040(3) 0.6171(3) 0.0158(6) Uani 1 1 d . . .
H8A H 0.1662 0.2754 0.5862 0.019 Uiso 1 1 calc R . .
H8B H 0.3075 0.2395 0.6137 0.019 Uiso 1 1 calc R . .
C9 C 0.1811(3) 0.3175(3) 0.7460(3) 0.0159(6) Uani 1 1 d . . .
H9A H 0.1812 0.2347 0.7971 0.019 Uiso 1 1 calc R . .
H9B H 0.2367 0.3662 0.7717 0.019 Uiso 1 1 calc R . .
C10 C -0.0411(3) 0.8052(3) 0.5932(3) 0.0150(6) Uani 1 1 d . . .
H10A H -0.0335 0.8787 0.5292 0.018 Uiso 1 1 calc R . .
H10B H 0.0085 0.8146 0.6521 0.018 Uiso 1 1 calc R . .
C11 C -0.1816(3) 0.7991(3) 0.6533(3) 0.0153(6) Uani 1 1 d . . .
H11A H -0.2189 0.8818 0.6714 0.018 Uiso 1 1 calc R . .
H11B H -0.2284 0.7784 0.5972 0.018 Uiso 1 1 calc R . .
C12 C -0.2018(3) 0.7047(3) 0.7674(3) 0.0171(6) Uani 1 1 d . . .
H12A H -0.1554 0.7251 0.824 0.02 Uiso 1 1 calc R . .
H12B H -0.2943 0.7096 0.8041 0.02 Uiso 1 1 calc R . .
C13 C 0.2985(3) 0.8357(4) 0.5774(3) 0.0290(8) Uani 1 1 d . . .
H13A H 0.2297 0.8115 0.6466 0.035 Uiso 1 1 calc R . .
H13B H 0.3125 0.9221 0.5769 0.035 Uiso 1 1 calc R . .
C14 C 0.4173(4) 0.7544(4) 0.5918(4) 0.0406(10) Uani 1 1 d . . .
H14A H 0.4055 0.6693 0.5888 0.061 Uiso 1 1 calc R . .
H14B H 0.4377 0.7574 0.6686 0.061 Uiso 1 1 calc R . .
H14C H 0.4879 0.7827 0.5276 0.061 Uiso 1 1 calc R . .
Cl1 Cl 0.50064(7) 0.97969(7) 0.21142(8) 0.02601(19) Uani 1 1 d D . .
Cl2 Cl 0.13981(7) 0.65315(7) 0.91431(6) 0.01613(16) Uani 1 1 d . . .
Cu1 Cu 0.16642(3) 0.67716(3) 0.42322(3) 0.00999(9) Uani 1 1 d . . .
Cu2 Cu 0.27443(3) 0.77082(3) 0.16675(3) 0.01060(9) Uani 1 1 d . . .
Cu3 Cu 0.02114(3) 0.54157(3) 0.65209(3) 0.01091(9) Uani 1 1 d . . .
N1 N 0.4156(3) 0.7009(3) 0.0454(2) 0.0161(5) Uani 1 1 d . . .
N2 N 0.2326(3) 0.9176(2) 0.0469(2) 0.0160(5) Uani 1 1 d . . .
N3 N 0.0484(2) 0.3808(2) 0.7593(2) 0.0131(5) Uani 1 1 d . . .
N4 N -0.1562(3) 0.5758(2) 0.7469(3) 0.0161(5) Uani 1 1 d . . .
O1 O 0.30614(18) 0.63539(18) 0.29344(17) 0.0124(4) Uani 1 1 d . . .
O2 O 0.11638(18) 0.79131(17) 0.28271(17) 0.0115(4) Uani 1 1 d . . .
O3 O 0.17407(19) 0.52023(18) 0.53329(17) 0.0142(4) Uani 1 1 d . . .
O4 O 0.01160(18) 0.69701(17) 0.54419(17) 0.0122(4) Uani 1 1 d . . .
O5 O 0.3849(2) 0.9219(2) 0.2348(2) 0.0286(5) Uani 1 1 d D A .
O9 O 0.1375(3) 0.5975(2) 0.8154(2) 0.0325(6) Uani 1 1 d . . .
O10 O 0.0132(3) 0.6963(3) 0.9698(2) 0.0456(8) Uani 1 1 d . . .
O11 O 0.2000(2) 0.5652(2) 1.0007(2) 0.0285(6) Uani 1 1 d . . .
O12 O 0.2149(3) 0.7567(2) 0.8727(2) 0.0330(6) Uani 1 1 d . . .
O13 O 0.2566(2) 0.8306(2) 0.4702(2) 0.0243(5) Uani 1 1 d . . .
O6A O 0.4860(7) 1.1040(6) 0.1532(8) 0.049(2) Uani 0.662(13) 1 d PU A 1
O7A O 0.5165(6) 0.9769(6) 0.3376(5) 0.0549(18) Uani 0.662(13) 1 d PU A 1
O8A O 0.6104(4) 0.9118(4) 0.1609(6) 0.0415(17) Uani 0.662(13) 1 d PU A 1
O6B O 0.4753(9) 1.1086(7) 0.1830(11) 0.021(3) Uani 0.338(13) 1 d PDU A 2
O7B O 0.5702(11) 0.9423(11) 0.2997(11) 0.081(5) Uani 0.338(13) 1 d PDU A 2
O8B O 0.5742(11) 0.9365(11) 0.1032(10) 0.079(4) Uani 0.338(13) 1 d PDU A 2
H1NB H 0.381(4) 0.650(4) 0.021(3) 0.023(10) Uiso 1 1 d . . .
H1NA H 0.436(4) 0.756(4) -0.014(4) 0.031(11) Uiso 1 1 d . . .
H2NA H 0.299(4) 0.941(4) 0.010(4) 0.032(12) Uiso 1 1 d . . .
H2NB H 0.202(4) 0.894(4) -0.004(4) 0.031(11) Uiso 1 1 d . . .
H3NA H 0.022(4) 0.395(4) 0.832(4) 0.030(10) Uiso 1 1 d . . .
H3NB H 0.000(4) 0.330(3) 0.750(3) 0.021(9) Uiso 1 1 d . . .
H4NB H -0.201(3) 0.554(3) 0.715(3) 0.012(9) Uiso 1 1 d . . .
H4NA H -0.166(4) 0.528(4) 0.817(4) 0.037(11) Uiso 1 1 d . . .
H13O H 0.307(4) 0.862(4) 0.416(4) 0.037(12) Uiso 1 1 d . . .

loop_
_atom_site_aniso_label
_atom_site_aniso_U_11
_atom_site_aniso_U_22
_atom_site_aniso_U_33
_atom_site_aniso_U_23
_atom_site_aniso_U_13
_atom_site_aniso_U_12
C1 0.0114(14) 0.0179(15) 0.0150(15) 0.0010(12) -0.0040(12) -0.0028(12)
C2 0.0116(14) 0.0187(16) 0.0193(16) -0.0009(13) -0.0016(12) 0.0007(12)
C3 0.0128(14) 0.0209(16) 0.0161(15) -0.0014(13) 0.0014(12) 0.0001(12)
C4 0.0138(14) 0.0119(14) 0.0171(15) -0.0005(12) -0.0038(12) 0.0017(11)
C5 0.0197(16) 0.0137(15) 0.0208(16) -0.0016(12) -0.0079(13) 0.0030(12)
C6 0.0243(16) 0.0109(14) 0.0148(15) 0.0003(12) -0.0061(13) 0.0002(12)
C7 0.0114(14) 0.0153(15) 0.0140(14) -0.0002(12) -0.0010(11) 0.0002(11)
C8 0.0143(14) 0.0123(15) 0.0186(16) -0.0003(12) -0.0023(12) 0.0010(11)
C9 0.0149(15) 0.0166(15) 0.0157(15) 0.0024(12) -0.0067(12) -0.0016(12)
C10 0.0178(15) 0.0106(14) 0.0157(15) -0.0044(11) 0.0006(12) -0.0019(11)
C11 0.0167(15) 0.0133(15) 0.0151(15) -0.0048(12) -0.0020(12) 0.0028(12)
C12 0.0171(15) 0.0170(15) 0.0154(15) -0.0048(12) 0.0011(12) -0.0001(12)
C13 0.0243(18) 0.048(2) 0.0196(17) -0.0137(16) -0.0072(14) -0.0041(16)
C14 0.041(2) 0.046(2) 0.032(2) -0.0084(18) -0.0095(18) 0.0099(19)
Cl1 0.0155(4) 0.0148(4) 0.0437(5) -0.0001(3) 0.0000(3) -0.0049(3)
Cl2 0.0179(4) 0.0171(4) 0.0125(3) -0.0020(3) -0.0034(3) 0.0009(3)
Cu1 0.00967(17) 0.00971(17) 0.00928(17) 0.00009(13) -0.00085(13) -0.00084(13)
Cu2 0.01162(18) 0.01042(18) 0.00872(17) 0.00007(13) -0.00136(13) -0.00130(13)
Cu3 0.01087(18) 0.00962(18) 0.01064(18) -0.00002(13) 0.00005(13) -0.00179(13)
N1 0.0180(13) 0.0166(14) 0.0110(13) 0.0014(11) -0.0018(11) 0.0001(11)
N2 0.0216(15) 0.0137(13) 0.0109(13) -0.0009(10) -0.0007(12) -0.0020(11)
N3 0.0150(13) 0.0128(13) 0.0110(13) -0.0014(10) -0.0017(10) -0.0025(10)
N4 0.0164(14) 0.0149(13) 0.0158(14) -0.0009(11) -0.0013(11) -0.0029(11)
O1 0.0085(9) 0.0160(10) 0.0105(10) 0.0001(8) -0.0006(8) 0.0004(8)
O2 0.0130(10) 0.0081(9) 0.0119(10) 0.0002(8) -0.0026(8) 0.0016(8)
O3 0.0128(10) 0.0123(10) 0.0125(10) 0.0027(8) 0.0005(8) 0.0031(8)
O4 0.0138(10) 0.0089(10) 0.0119(10) -0.0017(8) 0.0008(8) 0.0002(8)
O5 0.0223(12) 0.0333(14) 0.0333(14) -0.0056(11) -0.0045(10) -0.0145(10)
O9 0.0455(16) 0.0309(14) 0.0293(14) -0.0139(11) -0.0132(12) -0.0092(12)
O10 0.0307(15) 0.065(2) 0.0237(14) 0.0038(13) 0.0021(11) 0.0212(14)
O11 0.0259(13) 0.0278(13) 0.0262(13) 0.0096(10) -0.0092(10) 0.0019(10)
O12 0.0545(17) 0.0260(13) 0.0239(13) 0.0006(10) -0.0140(12) -0.0186(12)
O13 0.0275(13) 0.0350(14) 0.0136(11) -0.0030(10) -0.0022(10) -0.0179(11)
O6A 0.043(3) 0.028(3) 0.048(4) 0.018(2) 0.023(3) 0.005(2)
O7A 0.056(3) 0.077(3) 0.045(3) -0.025(2) -0.020(2) -0.015(3)
O8A 0.021(2) 0.024(2) 0.060(3) 0.0121(19) 0.0080(19) 0.0084(16)
O6B 0.027(5) 0.013(4) 0.018(5) -0.003(3) 0.005(3) -0.005(3)
O7B 0.074(6) 0.076(6) 0.104(7) 0.002(4) -0.054(5) -0.006(4)
O8B 0.079(6) 0.056(6) 0.082(6) -0.019(4) 0.038(4) -0.017(4)

loop_
_atom_type_symbol
_atom_type_description
_atom_type_scat_dispersion_real
_atom_type_scat_dispersion_imag
_atom_type_scat_source
C C 0.0033 0.0016 'International Tables Vol C Tables 4.2.6.8 and 6.1.1.4'
H H 0 0 'International Tables Vol C Tables 4.2.6.8 and 6.1.1.4'
Cl Cl 0.1484 0.1585 'International Tables Vol C Tables 4.2.6.8 and 6.1.1.4'
Cu Cu 0.3201 1.2651 'International Tables Vol C Tables 4.2.6.8 and 6.1.1.4'
N N 0.0061 0.0033 'International Tables Vol C Tables 4.2.6.8 and 6.1.1.4'
O O 0.0106 0.006 'International Tables Vol C Tables 4.2.6.8 and 6.1.1.4'

loop_
_geom_angle_atom_site_label_1
_geom_angle_atom_site_label_2
_geom_angle_atom_site_label_3
_geom_angle
O1 C1 C2 111.0(2)
O1 C1 H1A 109.4
C2 C1 H1A 109.4
O1 C1 H1B 109.4
C2 C1 H1B 109.4
H1A C1 H1B 108
C3 C2 C1 113.4(3)
C3 C2 H2A 108.9
C1 C2 H2A 108.9
C3 C2 H2B 108.9
C1 C2 H2B 108.9
H2A C2 H2B 107.7
N1 C3 C2 111.9(2)
N1 C3 H3A 109.2
C2 C3 H3A 109.2
N1 C3 H3B 109.2
C2 C3 H3B 109.2
H3A C3 H3B 107.9
O2 C4 C5 112.6(2)
O2 C4 H4A 109.1
C5 C4 H4A 109.1
O2 C4 H4B 109.1
C5 C4 H4B 109.1
H4A C4 H4B 107.8
C6 C5 C4 113.7(3)
C6 C5 H5A 108.8
C4 C5 H5A 108.8
C6 C5 H5B 108.8
C4 C5 H5B 108.8
H5A C5 H5B 107.7
N2 C6 C5 111.0(2)
N2 C6 H6A 109.4
C5 C6 H6A 109.4
N2 C6 H6B 109.4
C5 C6 H6B 109.4
H6A C6 H6B 108
O3 C7 C8 113.0(2)
O3 C7 H7A 109
C8 C7 H7A 109
O3 C7 H7B 109
C8 C7 H7B 109
H7A C7 H7B 107.8
C9 C8 C7 113.7(2)
C9 C8 H8A 108.8
C7 C8 H8A 108.8
C9 C8 H8B 108.8
C7 C8 H8B 108.8
H8A C8 H8B 107.7
N3 C9 C8 110.0(2)
N3 C9 H9A 109.7
C8 C9 H9A 109.7
N3 C9 H9B 109.7
C8 C9 H9B 109.7
H9A C9 H9B 108.2
O4 C10 C11 111.7(2)
O4 C10 H10A 109.3
C11 C10 H10A 109.3
O4 C10 H10B 109.3
C11 C10 H10B 109.3
H10A C10 H10B 107.9
C12 C11 C10 113.6(2)
C12 C11 H11A 108.8
C10 C11 H11A 108.8
C12 C11 H11B 108.8
C10 C11 H11B 108.8
H11A C11 H11B 107.7
N4 C12 C11 112.4(2)
N4 C12 H12A 109.1
C11 C12 H12A 109.1
N4 C12 H12B 109.1
C11 C12 H12B 109.1
H12A C12 H12B 107.9
O13 C13 C14 113.2(3)
O13 C13 H13A 108.9
C14 C13 H13A 108.9
O13 C13 H13B 108.9
C14 C13 H13B 108.9
H13A C13 H13B 107.8
C13 C14 H14A 109.5
C13 C14 H14B 109.5
H14A C14 H14B 109.5
C13 C14 H14C 109.5
H14A C14 H14C 109.5
H14B C14 H14C 109.5
O7B Cl1 O8A 75.0(6)
O7B Cl1 O6B 113.2(4)
O8A Cl1 O6B 124.3(5)
O7B Cl1 O6A 122.4(6)
O8A Cl1 O6A 113.6(4)
O6B Cl1 O6A 14.5(6)
O7B Cl1 O5 113.2(4)
O8A Cl1 O5 115.5(2)
O6B Cl1 O5 110.7(4)
O6A Cl1 O5 112.4(4)
O7B Cl1 O8B 108.7(4)
O8A Cl1 O8B 33.8(5)
O6B Cl1 O8B 107.2(4)
O6A Cl1 O8B 93.0(6)
O5 Cl1 O8B 103.1(4)
O7B Cl1 O7A 29.7(6)
O8A Cl1 O7A 104.6(3)
O6B Cl1 O7A 95.9(5)
O6A Cl1 O7A 109.2(4)
O5 Cl1 O7A 100.3(2)
O8B Cl1 O7A 138.3(6)
O9 Cl2 O10 111.29(18)
O9 Cl2 O12 108.56(15)
O10 Cl2 O12 109.02(18)
O9 Cl2 O11 110.16(16)
O10 Cl2 O11 109.48(15)
O12 Cl2 O11 108.27(15)
O4 Cu1 O3 77.14(8)
O4 Cu1 O1 169.62(8)
O3 Cu1 O1 99.11(8)
O4 Cu1 O2 101.28(8)
O3 Cu1 O2 154.38(8)
O1 Cu1 O2 77.83(8)
O4 Cu1 O13 92.99(9)
O3 Cu1 O13 114.67(9)
O1 Cu1 O13 97.35(9)
O2 Cu1 O13 90.92(8)
O4 Cu1 Cu2 140.93(6)
O3 Cu1 Cu2 136.90(6)
O1 Cu1 Cu2 39.37(6)
O2 Cu1 Cu2 39.66(6)
O13 Cu1 Cu2 87.85(6)
O4 Cu1 Cu3 38.61(6)
O3 Cu1 Cu3 38.54(6)
O1 Cu1 Cu3 136.91(6)
O2 Cu1 Cu3 134.65(6)
O13 Cu1 Cu3 107.39(6)
Cu2 Cu1 Cu3 164.550(16)
O1 Cu2 O2 79.56(8)
O1 Cu2 N2 175.18(10)
O2 Cu2 N2 96.22(10)
O1 Cu2 N1 93.11(10)
O2 Cu2 N1 162.09(10)
N2 Cu2 N1 91.60(11)
O1 Cu2 Cu1 39.98(6)
O2 Cu2 Cu1 40.83(6)
N2 Cu2 Cu1 135.39(8)
N1 Cu2 Cu1 132.94(8)
O3 Cu3 O4 78.32(8)
O3 Cu3 N3 97.18(9)
O4 Cu3 N3 174.74(10)
O3 Cu3 N4 168.08(11)
O4 Cu3 N4 93.63(10)
N3 Cu3 N4 91.23(11)
O3 Cu3 Cu1 39.16(6)
O4 Cu3 Cu1 39.16(6)
N3 Cu3 Cu1 136.27(7)
N4 Cu3 Cu1 132.23(8)
C3 N1 Cu2 119.19(19)
C3 N1 H1NB 110(3)
Cu2 N1 H1NB 104(2)
C3 N1 H1NA 107(3)
Cu2 N1 H1NA 110(3)
H1NB N1 H1NA 106(4)
C6 N2 Cu2 117.35(19)
C6 N2 H2NA 110(3)
Cu2 N2 H2NA 107(3)
C6 N2 H2NB 109(3)
Cu2 N2 H2NB 109(3)
H2NA N2 H2NB 104(4)
C9 N3 Cu3 116.91(18)
C9 N3 H3NA 109(3)
Cu3 N3 H3NA 107(3)
C9 N3 H3NB 107(2)
Cu3 N3 H3NB 110(2)
H3NA N3 H3NB 106(3)
C12 N4 Cu3 118.6(2)
C12 N4 H4NB 110(3)
Cu3 N4 H4NB 105(3)
C12 N4 H4NA 107(3)
Cu3 N4 H4NA 111(3)
H4NB N4 H4NA 104(4)
C1 O1 Cu2 114.99(16)
C1 O1 Cu1 125.39(17)
Cu2 O1 Cu1 100.65(9)
C4 O2 Cu2 124.37(17)
C4 O2 Cu1 123.65(17)
Cu2 O2 Cu1 99.51(8)
C7 O3 Cu3 127.67(17)
C7 O3 Cu1 129.32(17)
Cu3 O3 Cu1 102.31(9)
C10 O4 Cu3 117.81(17)
C10 O4 Cu1 127.49(17)
Cu3 O4 Cu1 102.23(9)
C13 O13 Cu1 129.8(2)
C13 O13 H13O 107(3)
Cu1 O13 H13O 113(3)

loop_
_geom_bond_atom_site_label_1
_geom_bond_atom_site_label_2
_geom_bond_distance
C1 O1 1.428(3)
C1 C2 1.524(4)
C1 H1A 0.99
C1 H1B 0.99
C2 C3 1.515(4)
C2 H2A 0.99
C2 H2B 0.99
C3 N1 1.488(4)
C3 H3A 0.99
C3 H3B 0.99
C4 O2 1.423(3)
C4 C5 1.520(4)
C4 H4A 0.99
C4 H4B 0.99
C5 C6 1.516(4)
C5 H5A 0.99
C5 H5B 0.99
C6 N2 1.481(4)
C6 H6A 0.99
C6 H6B 0.99
C7 O3 1.414(3)
C7 C8 1.521(4)
C7 H7A 0.99
C7 H7B 0.99
C8 C9 1.518(4)
C8 H8A 0.99
C8 H8B 0.99
C9 N3 1.484(4)
C9 H9A 0.99
C9 H9B 0.99
C10 O4 1.422(3)
C10 C11 1.523(4)
C10 H10A 0.99
C10 H10B 0.99
C11 C12 1.518(4)
C11 H11A 0.99
C11 H11B 0.99
C12 N4 1.490(4)
C12 H12A 0.99
C12 H12B 0.99
C13 O13 1.438(4)
C13 C14 1.473(5)
C13 H13A 0.99
C13 H13B 0.99
C14 H14A 0.98
C14 H14B 0.98
C14 H14C 0.98
Cl1 O7B 1.371(7)
Cl1 O8A 1.384(4)
Cl1 O6B 1.400(7)
Cl1 O6A 1.412(6)
Cl1 O5 1.430(2)
Cl1 O8B 1.465(7)
Cl1 O7A 1.519(5)
Cl2 O9 1.424(2)
Cl2 O10 1.430(3)
Cl2 O12 1.442(2)
Cl2 O11 1.449(2)
Cu1 O4 1.9483(19)
Cu1 O3 1.9486(19)
Cu1 O1 1.9610(19)
Cu1 O2 1.9883(19)
Cu1 O13 2.289(2)
Cu1 Cu2 2.9996(5)
Cu1 Cu3 3.0151(5)
Cu2 O1 1.9362(19)
Cu2 O2 1.9412(19)
Cu2 N2 1.992(3)
Cu2 N1 2.016(3)
Cu3 O3 1.923(2)
Cu3 O4 1.9250(19)
Cu3 N3 1.987(2)
Cu3 N4 2.007(3)
N1 H1NB 0.85(4)
N1 H1NA 0.84(4)
N2 H2NA 0.79(4)
N2 H2NB 0.84(4)
N3 H3NA 0.88(4)
N3 H3NB 0.86(4)
N4 H4NB 0.77(4)
N4 H4NA 0.87(4)
O13 H13O 0.79(4)

loop_
_geom_hbond_atom_site_label_D
_geom_hbond_atom_site_label_H
_geom_hbond_atom_site_label_A
_geom_hbond_distance_DH
_geom_hbond_distance_HA
_geom_hbond_distance_DA
_geom_hbond_angle_DHA
_geom_hbond_site_symmetry_A
N1 H1NB O11 0.85(4) 2.35(4) 3.130(4) 152(3) 1_554
N1 H1NA O6A 0.84(4) 2.12(4) 2.959(8) 171(4) 2_675
N1 H1NA O6B 0.84(4) 2.34(5) 3.170(11) 171(4) 2_675
N2 H2NA O8B 0.79(4) 2.12(5) 2.870(9) 158(4) 2_675
N2 H2NA O8A 0.79(4) 2.43(4) 3.099(5) 142(4) 2_675
N2 H2NB O12 0.84(4) 2.28(4) 3.020(4) 149(4) 1_554
N3 H3NA O10 0.88(4) 2.30(4) 3.062(4) 145(3) 2_567
N3 H3NB O2 0.86(4) 2.10(4) 2.964(3) 177(3) 2_566
N4 H4NB O1 0.77(4) 2.55(4) 3.193(3) 143(3) 2_566
N4 H4NA O11 0.87(4) 2.16(5) 3.023(4) 171(4) 2_567
O13 H13O O5 0.79(4) 2.11(4) 2.850(3) 155(4) .
O13 H13O O7A 0.79(4) 2.64(4) 3.352(6) 150(4) .

loop_
_geom_torsion_atom_site_label_1
_geom_torsion_atom_site_label_2
_geom_torsion_atom_site_label_3
_geom_torsion_atom_site_label_4
_geom_torsion
O1 C1 C2 C3 73.2(3)
C1 C2 C3 N1 -61.5(3)
O2 C4 C5 C6 -65.1(3)
C4 C5 C6 N2 73.0(3)
O3 C7 C8 C9 -60.2(3)
C7 C8 C9 N3 76.9(3)
O4 C10 C11 C12 70.0(3)
C10 C11 C12 N4 -62.4(3)
O4 Cu1 Cu2 O1 -163.56(13)
O3 Cu1 Cu2 O1 -20.48(13)
O2 Cu1 Cu2 O1 -161.62(13)
O13 Cu1 Cu2 O1 104.34(11)
Cu3 Cu1 Cu2 O1 -84.95(11)
O4 Cu1 Cu2 O2 -1.94(13)
O3 Cu1 Cu2 O2 141.14(13)
O1 Cu1 Cu2 O2 161.62(13)
O13 Cu1 Cu2 O2 -94.04(11)
Cu3 Cu1 Cu2 O2 76.67(10)
O4 Cu1 Cu2 N2 18.44(16)
O3 Cu1 Cu2 N2 161.52(16)
O1 Cu1 Cu2 N2 -178.00(16)
O2 Cu1 Cu2 N2 20.38(15)
O13 Cu1 Cu2 N2 -73.66(14)
Cu3 Cu1 Cu2 N2 97.05(14)
O4 Cu1 Cu2 N1 -157.60(15)
O3 Cu1 Cu2 N1 -14.52(15)
O1 Cu1 Cu2 N1 5.96(15)
O2 Cu1 Cu2 N1 -155.66(15)
O13 Cu1 Cu2 N1 110.30(13)
Cu3 Cu1 Cu2 N1 -78.99(13)
O4 Cu1 Cu3 O3 179.76(14)
O1 Cu1 Cu3 O3 14.10(13)
O2 Cu1 Cu3 O3 142.57(13)
O13 Cu1 Cu3 O3 -107.98(12)
Cu2 Cu1 Cu3 O3 81.76(11)
O3 Cu1 Cu3 O4 -179.76(14)
O1 Cu1 Cu3 O4 -165.65(13)
O2 Cu1 Cu3 O4 -37.19(12)
O13 Cu1 Cu3 O4 72.26(12)
Cu2 Cu1 Cu3 O4 -98.00(11)
O4 Cu1 Cu3 N3 -176.07(15)
O3 Cu1 Cu3 N3 4.17(15)
O1 Cu1 Cu3 N3 18.27(15)
O2 Cu1 Cu3 N3 146.73(14)
O13 Cu1 Cu3 N3 -103.81(13)
Cu2 Cu1 Cu3 N3 85.93(13)
O4 Cu1 Cu3 N4 11.79(15)
O3 Cu1 Cu3 N4 -167.97(15)
O1 Cu1 Cu3 N4 -153.87(15)
O2 Cu1 Cu3 N4 -25.40(14)
O13 Cu1 Cu3 N4 84.05(14)
Cu2 Cu1 Cu3 N4 -86.21(13)
C2 C3 N1 Cu2 49.0(3)
O1 Cu2 N1 C3 -38.4(2)
O2 Cu2 N1 C3 -103.4(4)
N2 Cu2 N1 C3 140.5(2)
Cu1 Cu2 N1 C3 -42.3(3)
C5 C6 N2 Cu2 -53.9(3)
O1 Cu2 N2 C6 -0.5(15)
O2 Cu2 N2 C6 28.2(2)
N1 Cu2 N2 C6 -167.9(2)
Cu1 Cu2 N2 C6 15.0(3)
C8 C9 N3 Cu3 -52.9(3)
O3 Cu3 N3 C9 19.7(2)
O4 Cu3 N3 C9 -11.1(12)
N4 Cu3 N3 C9 -168.8(2)
Cu1 Cu3 N3 C9 17.0(3)
C11 C12 N4 Cu3 50.1(3)
O3 Cu3 N4 C12 -84.2(6)
O4 Cu3 N4 C12 -37.2(2)
N3 Cu3 N4 C12 140.8(2)
Cu1 Cu3 N4 C12 -44.6(3)
C2 C1 O1 Cu2 -68.2(3)
C2 C1 O1 Cu1 166.22(18)
O2 Cu2 O1 C1 -149.65(19)
N2 Cu2 O1 C1 -120.6(13)
N1 Cu2 O1 C1 46.8(2)
Cu1 Cu2 O1 C1 -137.6(2)
O2 Cu2 O1 Cu1 -12.10(8)
N2 Cu2 O1 Cu1 17.0(13)
N1 Cu2 O1 Cu1 -175.64(11)
O4 Cu1 O1 C1 -130.6(4)
O3 Cu1 O1 C1 -62.6(2)
O2 Cu1 O1 C1 143.3(2)
O13 Cu1 O1 C1 53.9(2)
Cu2 Cu1 O1 C1 131.4(2)
Cu3 Cu1 O1 C1 -71.5(2)
O4 Cu1 O1 Cu2 98.0(4)
O3 Cu1 O1 Cu2 165.99(9)
O2 Cu1 O1 Cu2 11.88(8)
O13 Cu1 O1 Cu2 -77.47(10)
Cu3 Cu1 O1 Cu2 157.14(4)
C5 C4 O2 Cu2 41.8(3)
C5 C4 O2 Cu1 175.84(18)
O1 Cu2 O2 C4 154.6(2)
N2 Cu2 O2 C4 -23.1(2)
N1 Cu2 O2 C4 -138.5(3)
Cu1 Cu2 O2 C4 142.7(2)
O1 Cu2 O2 Cu1 11.89(8)
N2 Cu2 O2 Cu1 -165.76(11)
N1 Cu2 O2 Cu1 78.9(3)
O4 Cu1 O2 C4 35.7(2)
O3 Cu1 O2 C4 119.5(2)
O1 Cu1 O2 C4 -154.9(2)
O13 Cu1 O2 C4 -57.5(2)
Cu2 Cu1 O2 C4 -143.0(2)
Cu3 Cu1 O2 C4 58.3(2)
O4 Cu1 O2 Cu2 178.75(8)
O3 Cu1 O2 Cu2 -97.50(18)
O1 Cu1 O2 Cu2 -11.81(8)
O13 Cu1 O2 Cu2 85.52(9)
Cu3 Cu1 O2 Cu2 -158.63(3)
C8 C7 O3 Cu3 25.1(3)
C8 C7 O3 Cu1 -166.31(19)
O4 Cu3 O3 C7 171.2(2)
N3 Cu3 O3 C7 -6.1(2)
N4 Cu3 O3 C7 -140.6(5)
Cu1 Cu3 O3 C7 171.0(3)
O4 Cu3 O3 Cu1 0.16(9)
N3 Cu3 O3 Cu1 -177.10(10)
N4 Cu3 O3 Cu1 48.4(5)
O4 Cu1 O3 C7 -170.9(2)
O1 Cu1 O3 C7 18.9(2)
O2 Cu1 O3 C7 99.7(3)
O13 Cu1 O3 C7 -83.6(2)
Cu2 Cu1 O3 C7 31.9(3)
Cu3 Cu1 O3 C7 -170.8(3)
O4 Cu1 O3 Cu3 -0.16(9)
O1 Cu1 O3 Cu3 -170.29(9)
O2 Cu1 O3 Cu3 -89.47(19)
O13 Cu1 O3 Cu3 87.21(11)
Cu2 Cu1 O3 Cu3 -157.30(4)
C11 C10 O4 Cu3 -63.7(3)
C11 C10 O4 Cu1 161.36(18)
O3 Cu3 O4 C10 -145.1(2)
N3 Cu3 O4 C10 -113.8(11)
N4 Cu3 O4 C10 43.8(2)
Cu1 Cu3 O4 C10 -144.9(2)
O3 Cu3 O4 Cu1 -0.16(9)
N3 Cu3 O4 Cu1 31.1(11)
N4 Cu3 O4 Cu1 -171.28(11)
O3 Cu1 O4 C10 140.3(2)
O1 Cu1 O4 C10 -149.8(4)
O2 Cu1 O4 C10 -65.8(2)
O13 Cu1 O4 C10 25.7(2)
Cu2 Cu1 O4 C10 -64.6(2)
Cu3 Cu1 O4 C10 140.2(3)
O3 Cu1 O4 Cu3 0.16(9)
O1 Cu1 O4 Cu3 70.0(5)
O2 Cu1 O4 Cu3 153.99(9)
O13 Cu1 O4 Cu3 -114.47(10)
Cu2 Cu1 O4 Cu3 155.26(4)
C14 C13 O13 Cu1 72.7(4)
O4 Cu1 O13 C13 65.6(3)
O3 Cu1 O13 C13 -11.6(3)
O1 Cu1 O13 C13 -115.2(3)
O2 Cu1 O13 C13 167.0(3)
Cu2 Cu1 O13 C13 -153.5(3)
Cu3 Cu1 O13 C13 29.1(3)
